data_2231253
loop_
_publ_author_name
'Lu, Gui-Fen'
'Lin, Wen-Sheng'
'Zhu, Wei-Hua'
'Ou, Zhong-Ping'

_publ_section_title
;
 Dimethyl 3,5-diethyl-1<i>H</i>-pyrrole-2,4-dicarboxylate
;
_journal_coeditor_code PK2335
_journal_issue 8
_journal_name_full 'Acta Crystallographica Section E'
_journal_page_first o2097
_journal_paper_doi 10.1107/S1600536811028352
_journal_volume 67
_journal_year 2011
_chemical_formula_iupac 'C12 H17 N O4'
_chemical_formula_moiety 'C12 H17 N O4'
_chemical_formula_sum 'C12 H17 N O4'
_chemical_formula_weight 239.27
_chemical_name_common 2,4-Dimethoxycarbonyl-3,5-diethylpyrrole
_chemical_name_systematic
;
Dimethyl 3,5-diethyl-1<i>H</i>-pyrrole-2,4-dicarboxylate
;
_space_group_IT_number 14
_symmetry_cell_setting monoclinic
_symmetry_space_group_name_Hall '-P 2ybc'
_symmetry_space_group_name_H-M 'P 1 21/c 1'
_atom_sites_solution_hydrogens geom
_atom_sites_solution_primary direct
_atom_sites_solution_secondary difmap
_audit_creation_method SHELXL-97
_cell_angle_alpha 90.00
_cell_angle_beta 90.467(2)
_cell_angle_gamma 90.00
_cell_formula_units_Z 4
_cell_length_a 4.4697(7)
_cell_length_b 14.616(2)
_cell_length_c 19.784(3)
_cell_measurement_reflns_used 3745
_cell_measurement_temperature 298(2)
_cell_measurement_theta_max 27.43
_cell_measurement_theta_min 2.79
_cell_volume 1292.4(3)
_computing_cell_refinement 'SAINT-Plus (Bruker, 2001)'
_computing_data_collection 'APEX2 (Bruker, 2004)'
_computing_data_reduction 'SAINT-Plus (Bruker, 2001)'
_computing_molecular_graphics 'XP in SHELXTL (Sheldrick, 2008)'
_computing_publication_material 'SHELXL97 (Sheldrick, 2008)'
_computing_structure_refinement 'SHELXL97 (Sheldrick, 2008)'
_computing_structure_solution 'SHELXS97 (Sheldrick, 2008)'
_diffrn_ambient_temperature 298(2)
_diffrn_measured_fraction_theta_full 0.998
_diffrn_measured_fraction_theta_max 0.998
_diffrn_measurement_device_type 'Bruker APEXII CCD area-detector'
_diffrn_measurement_method '\f and \w'
_diffrn_radiation_monochromator graphite
_diffrn_radiation_source 'fine-focus sealed tube'
_diffrn_radiation_type MoK\a
_diffrn_radiation_wavelength 0.71073
_diffrn_reflns_av_R_equivalents 0.0373
_diffrn_reflns_av_sigmaI/netI 0.0353
_diffrn_reflns_limit_h_max 5
_diffrn_reflns_limit_h_min -5
_diffrn_reflns_limit_k_max 17
_diffrn_reflns_limit_k_min -15
_diffrn_reflns_limit_l_max 21
_diffrn_reflns_limit_l_min -23
_diffrn_reflns_number 6296
_diffrn_reflns_theta_full 25.00
_diffrn_reflns_theta_max 25.00
_diffrn_reflns_theta_min 1.73
_diffrn_standards_number 0
_exptl_absorpt_coefficient_mu 0.092
_exptl_absorpt_correction_T_max 0.991
_exptl_absorpt_correction_T_min 0.982
_exptl_absorpt_correction_type multi-scan
_exptl_absorpt_process_details '(SADABS; Sheldrick, 2003)'
_exptl_crystal_colour colorless
_exptl_crystal_density_diffrn 1.230
_exptl_crystal_density_method 'not measured'
_exptl_crystal_description block
_exptl_crystal_F_000 512
_exptl_crystal_size_max 0.20
_exptl_crystal_size_mid 0.15
_exptl_crystal_size_min 0.10
_refine_diff_density_max 0.150
_refine_diff_density_min -0.157
_refine_ls_extinction_coef 0.110(8)
_refine_ls_extinction_expression Fc^*^=kFc[1+0.001xFc^2^\l^3^/sin(2\q)]^-1/4^
_refine_ls_extinction_method 'SHELXL97 (Sheldrick, 2008)'
_refine_ls_goodness_of_fit_ref 1.084
_refine_ls_hydrogen_treatment constr
_refine_ls_matrix_type full
_refine_ls_number_parameters 155
_refine_ls_number_reflns 2285
_refine_ls_number_restraints 1
_refine_ls_restrained_S_all 1.084
_refine_ls_R_factor_all 0.0468
_refine_ls_R_factor_gt 0.0408
_refine_ls_shift/su_max 0.000
_refine_ls_shift/su_mean 0.000
_refine_ls_structure_factor_coef Fsqd
_refine_ls_weighting_details 'calc w=1/[\s^2^(Fo^2^)+(0.0619P)^2^+0.1775P] where P=(Fo^2^+2Fc^2^)/3'
_refine_ls_weighting_scheme calc
_refine_ls_wR_factor_gt 0.1136
_refine_ls_wR_factor_ref 0.1177
_reflns_number_gt 1977
_reflns_number_total 2285
_reflns_threshold_expression I>2\s(I)
_cod_data_source_file pk2335.cif
_cod_data_source_block I
_cod_original_cell_volume 1292.4(4)
_cod_original_sg_symbol_H-M 'P 21/c'
_cod_database_code 2231253
_cod_database_fobs_code 2231253

loop_
_symmetry_equiv_pos_as_xyz
'x, y, z'
'-x, y+1/2, -z+1/2'
'-x, -y, -z'
'x, -y-1/2, z-1/2'

loop_
_atom_site_type_symbol
_atom_site_label
_atom_site_fract_x
_atom_site_fract_y
_atom_site_fract_z
_atom_site_U_iso_or_equiv
_atom_site_adp_type
_atom_site_calc_flag
_atom_site_refinement_flags
_atom_site_occupancy
_atom_site_symmetry_multiplicity
C C1 1.0716(4) -0.06793(13) 0.67868(10) 0.0771(5) Uani d . 1 1
H H1A 1.1839 -0.0662 0.7202 0.116 Uiso calc R 1 1
H H1B 1.2038 -0.0808 0.6419 0.116 Uiso calc R 1 1
H H1C 0.9220 -0.1149 0.6812 0.116 Uiso calc R 1 1
C C2 0.7645(3) 0.02789(10) 0.61180(6) 0.0485(4) Uani d . 1 1
C C3 0.6201(3) 0.11655(9) 0.60495(6) 0.0429(3) Uani d . 1 1
C C4 0.6275(3) 0.19623(9) 0.64214(6) 0.0428(3) Uani d . 1 1
C C5 0.4354(3) 0.25896(9) 0.60761(6) 0.0440(3) Uani d . 1 1
C C6 0.3161(3) 0.21461(9) 0.55064(6) 0.0422(3) Uani d . 1 1
C C7 0.1103(3) 0.24441(10) 0.49502(7) 0.0504(4) Uani d . 1 1
H H7A -0.0305 0.2888 0.5126 0.060 Uiso calc R 1 1
H H7B -0.0030 0.1920 0.4789 0.060 Uiso calc R 1 1
C C8 0.2772(4) 0.28646(14) 0.43641(8) 0.0753(5) Uani d . 1 1
H H8A 0.1370 0.3043 0.4018 0.113 Uiso calc R 1 1
H H8B 0.4146 0.2425 0.4184 0.113 Uiso calc R 1 1
H H8C 0.3857 0.3393 0.4519 0.113 Uiso calc R 1 1
C C9 0.3744(3) 0.35270(11) 0.62967(7) 0.0548(4) Uani d . 1 1
C C10 0.1230(6) 0.49089(14) 0.60468(13) 0.1063(8) Uani d . 1 1
H H10A 0.0056 0.5182 0.5692 0.159 Uiso calc R 1 1
H H10B 0.2992 0.5270 0.6126 0.159 Uiso calc R 1 1
H H10C 0.0071 0.4882 0.6453 0.159 Uiso calc R 1 1
C C11 0.8015(3) 0.21297(11) 0.70625(7) 0.0530(4) Uani d . 1 1
H H11A 0.8638 0.2765 0.7077 0.064 Uiso calc R 1 1
H H11B 0.9803 0.1754 0.7062 0.064 Uiso calc R 1 1
C C12 0.6215(4) 0.19160(16) 0.76897(8) 0.0802(6) Uani d . 1 1
H H12A 0.7415 0.2033 0.8085 0.120 Uiso calc R 1 1
H H12B 0.5628 0.1284 0.7683 0.120 Uiso calc R 1 1
H H12C 0.4463 0.2296 0.7698 0.120 Uiso calc R 1 1
N N1 0.4307(2) 0.12986(7) 0.55029(5) 0.0439(3) Uani d D 1 1
H H1N 0.3918 0.0897 0.5207 0.053 Uiso d RD 1 1
O O1 0.2088(3) 0.39946(8) 0.58509(7) 0.0858(4) Uani d . 1 1
O O2 0.4557(3) 0.38626(9) 0.68180(7) 0.0867(4) Uani d . 1 1
O O3 0.9285(3) 0.01959(7) 0.66768(5) 0.0619(3) Uani d . 1 1
O O4 0.7364(3) -0.03336(7) 0.57103(5) 0.0725(4) Uani d . 1 1

loop_
_atom_site_aniso_label
_atom_site_aniso_U_11
_atom_site_aniso_U_22
_atom_site_aniso_U_33
_atom_site_aniso_U_12
_atom_site_aniso_U_13
_atom_site_aniso_U_23
C1 0.0872(12) 0.0737(11) 0.0700(11) 0.0164(9) -0.0229(9) 0.0148(9)
C2 0.0557(8) 0.0537(8) 0.0361(7) -0.0007(6) -0.0071(6) 0.0027(6)
C3 0.0452(7) 0.0510(8) 0.0324(6) -0.0027(6) -0.0039(5) 0.0028(5)
C4 0.0428(7) 0.0518(7) 0.0337(6) -0.0065(5) 0.0008(5) -0.0004(5)
C5 0.0448(7) 0.0501(7) 0.0370(7) -0.0040(6) 0.0018(5) -0.0018(5)
C6 0.0426(7) 0.0485(7) 0.0356(7) -0.0011(5) 0.0022(5) 0.0011(5)
C7 0.0499(7) 0.0581(8) 0.0430(7) 0.0065(6) -0.0060(6) -0.0012(6)
C8 0.0784(11) 0.0967(13) 0.0507(9) 0.0129(10) -0.0038(8) 0.0251(9)
C9 0.0604(9) 0.0543(8) 0.0497(8) -0.0030(7) 0.0003(7) -0.0054(7)
C10 0.144(2) 0.0585(11) 0.1155(18) 0.0297(12) -0.0188(16) -0.0147(12)
C11 0.0521(8) 0.0635(9) 0.0432(8) -0.0057(7) -0.0091(6) -0.0072(6)
C12 0.0775(12) 0.1278(17) 0.0351(8) -0.0093(11) -0.0089(7) -0.0013(9)
N1 0.0515(7) 0.0469(6) 0.0332(6) -0.0012(5) -0.0062(5) -0.0037(4)
O1 0.1210(11) 0.0572(7) 0.0788(8) 0.0254(7) -0.0276(8) -0.0122(6)
O2 0.1163(11) 0.0700(8) 0.0733(8) 0.0097(7) -0.0253(7) -0.0288(6)
O3 0.0770(7) 0.0614(7) 0.0468(6) 0.0075(5) -0.0213(5) 0.0043(5)
O4 0.1030(9) 0.0579(7) 0.0560(7) 0.0185(6) -0.0278(6) -0.0112(5)

loop_
_atom_type_symbol
_atom_type_description
_atom_type_scat_dispersion_real
_atom_type_scat_dispersion_imag
_atom_type_scat_source
C C 0.0033 0.0016 'International Tables Vol C Tables 4.2.6.8 and 6.1.1.4'
H H 0.0000 0.0000 'International Tables Vol C Tables 4.2.6.8 and 6.1.1.4'
N N 0.0061 0.0033 'International Tables Vol C Tables 4.2.6.8 and 6.1.1.4'
O O 0.0106 0.0060 'International Tables Vol C Tables 4.2.6.8 and 6.1.1.4'

loop_
_geom_angle_atom_site_label_1
_geom_angle_atom_site_label_2
_geom_angle_atom_site_label_3
_geom_angle
O3 C1 H1A 109.5
O3 C1 H1B 109.5
H1A C1 H1B 109.5
O3 C1 H1C 109.5
H1A C1 H1C 109.5
H1B C1 H1C 109.5
O4 C2 O3 122.75(13)
O4 C2 C3 123.61(12)
O3 C2 C3 113.64(12)
C4 C3 N1 108.11(12)
C4 C3 C2 134.03(12)
N1 C3 C2 117.86(11)
C3 C4 C5 106.00(11)
C3 C4 C11 126.77(13)
C5 C4 C11 127.23(12)
C6 C5 C4 108.15(12)
C6 C5 C9 127.00(13)
C4 C5 C9 124.85(12)
N1 C6 C5 106.78(11)
N1 C6 C7 119.92(12)
C5 C6 C7 133.28(13)
C6 C7 C8 112.23(12)
C6 C7 H7A 109.2
C8 C7 H7A 109.2
C6 C7 H7B 109.2
C8 C7 H7B 109.2
H7A C7 H7B 107.9
C7 C8 H8A 109.5
C7 C8 H8B 109.5
H8A C8 H8B 109.5
C7 C8 H8C 109.5
H8A C8 H8C 109.5
H8B C8 H8C 109.5
O2 C9 O1 121.51(15)
O2 C9 C5 125.79(15)
O1 C9 C5 112.69(13)
O1 C10 H10A 109.5
O1 C10 H10B 109.5
H10A C10 H10B 109.5
O1 C10 H10C 109.5
H10A C10 H10C 109.5
H10B C10 H10C 109.5
C4 C11 C12 112.50(12)
C4 C11 H11A 109.1
C12 C11 H11A 109.1
C4 C11 H11B 109.1
C12 C11 H11B 109.1
H11A C11 H11B 107.8
C11 C12 H12A 109.5
C11 C12 H12B 109.5
H12A C12 H12B 109.5
C11 C12 H12C 109.5
H12A C12 H12C 109.5
H12B C12 H12C 109.5
C6 N1 C3 110.97(11)
C6 N1 H1N 124.6
C3 N1 H1N 124.4
C9 O1 C10 116.33(15)
C2 O3 C1 116.55(12)

loop_
_geom_bond_atom_site_label_1
_geom_bond_atom_site_label_2
_geom_bond_distance
C1 O3 1.446(2)
C1 H1A 0.9600
C1 H1B 0.9600
C1 H1C 0.9600
C2 O4 1.2109(17)
C2 O3 1.3270(16)
C2 C3 1.453(2)
C3 C4 1.3779(19)
C3 N1 1.3816(16)
C4 C5 1.4266(19)
C4 C11 1.5024(18)
C5 C6 1.4017(17)
C5 C9 1.464(2)
C6 N1 1.3404(17)
C6 C7 1.4935(18)
C7 C8 1.514(2)
C7 H7A 0.9700
C7 H7B 0.9700
C8 H8A 0.9600
C8 H8B 0.9600
C8 H8C 0.9600
C9 O2 1.1959(18)
C9 O1 1.335(2)
C10 O1 1.444(2)
C10 H10A 0.9600
C10 H10B 0.9600
C10 H10C 0.9600
C11 C12 1.517(2)
C11 H11A 0.9700
C11 H11B 0.9700
C12 H12A 0.9600
C12 H12B 0.9600
C12 H12C 0.9600
N1 H1N 0.8457

loop_
_geom_hbond_atom_site_label_D
_geom_hbond_atom_site_label_H
_geom_hbond_atom_site_label_A
_geom_hbond_site_symmetry_A
_geom_hbond_distance_DH
_geom_hbond_distance_HA
_geom_hbond_distance_DA
_geom_hbond_angle_DHA
N1 H1N O4 3_656 0.85 2.07 2.8773(15) 159.5

loop_
_cod_related_entry_id
_cod_related_entry_database
_cod_related_entry_code
1 ChemSpider 30656869
